data_2227553
loop_
_publ_author_name
'Palakshi Reddy, B.'
'Vijayakumar, V.'
'Sarveswari, S.'
'Ng, Seik Weng'
'Tiekink, Edward R. T.'

_publ_section_title
;
 3-Hydroxy-2-[(2-hydroxy-4,4-dimethyl-6-oxocyclohex-1-en-1-yl)(3-nitrophenyl)methyl]-5,5-dimethylcyclohex-2-en-1-one
;
_journal_coeditor_code HB5662
_journal_issue 11
_journal_name_full 'Acta Crystallographica Section E'
_journal_page_first o2806
_journal_page_last o2807
_journal_paper_doi 10.1107/S1600536810040079
_journal_volume 66
_journal_year 2010
_chemical_formula_iupac 'C23 H27 N O6'
_chemical_formula_moiety 'C23 H27 N O6'
_chemical_formula_sum 'C23 H27 N O6'
_chemical_formula_weight 413.46
_chemical_name_systematic
;
3-Hydroxy-2-[(2-hydroxy-4,4-dimethyl-6-oxocyclohex-1-
en-1-yl)(3-nitrophenyl)methyl]-5,5-dimethylcyclohex-2-en-1-one
;
_space_group_IT_number 14
_symmetry_cell_setting monoclinic
_symmetry_space_group_name_Hall '-P 2yn'
_symmetry_space_group_name_H-M 'P 1 21/n 1'
_atom_sites_solution_hydrogens geom
_atom_sites_solution_primary direct
_atom_sites_solution_secondary difmap
_audit_creation_method SHELXL-97
_cell_angle_alpha 90
_cell_angle_beta 97.7960(10)
_cell_angle_gamma 90
_cell_formula_units_Z 4
_cell_length_a 14.2326(10)
_cell_length_b 8.6505(6)
_cell_length_c 16.8410(12)
_cell_measurement_reflns_used 5854
_cell_measurement_temperature 100(2)
_cell_measurement_theta_max 28.2
_cell_measurement_theta_min 4.5
_cell_volume 2054.3(3)
_computing_cell_refinement 'SAINT (Bruker, 2008)'
_computing_data_collection 'APEX2 (Bruker, 2008)'
_computing_data_reduction 'SAINT (Bruker, 2008)'
_computing_molecular_graphics
;
ORTEP-3 (Farrugia, 1997) and DIAMOND (Brandenburg, 2006)
;
_computing_publication_material 'publCIF (Westrip, 2010)'
_computing_structure_refinement 'SHELXL97 (Sheldrick, 2008)'
_computing_structure_solution 'SHELXS97 (Sheldrick, 2008)'
_diffrn_ambient_temperature 100(2)
_diffrn_measured_fraction_theta_full 0.999
_diffrn_measured_fraction_theta_max 0.999
_diffrn_measurement_device_type 'Bruker SMART APEX CCD'
_diffrn_measurement_method '\w scans'
_diffrn_radiation_monochromator graphite
_diffrn_radiation_source 'fine-focus sealed tube'
_diffrn_radiation_type MoK\a
_diffrn_radiation_wavelength 0.71073
_diffrn_reflns_av_R_equivalents 0.036
_diffrn_reflns_av_sigmaI/netI 0.033
_diffrn_reflns_limit_h_max 18
_diffrn_reflns_limit_h_min -16
_diffrn_reflns_limit_k_max 11
_diffrn_reflns_limit_k_min -11
_diffrn_reflns_limit_l_max 21
_diffrn_reflns_limit_l_min -21
_diffrn_reflns_number 18883
_diffrn_reflns_theta_full 27.5
_diffrn_reflns_theta_max 27.5
_diffrn_reflns_theta_min 2.0
_diffrn_standards_decay_% 0
_diffrn_standards_interval_count 0
_diffrn_standards_interval_time 0
_diffrn_standards_number 0
_exptl_absorpt_coefficient_mu 0.097
_exptl_absorpt_correction_T_max 0.862
_exptl_absorpt_correction_T_min 0.792
_exptl_absorpt_correction_type multi-scan
_exptl_absorpt_process_details '(SADABS; Sheldrick, 1996)'
_exptl_crystal_colour colourless
_exptl_crystal_density_diffrn 1.337
_exptl_crystal_density_method 'not measured'
_exptl_crystal_description block
_exptl_crystal_F_000 880
_exptl_crystal_size_max 0.30
_exptl_crystal_size_mid 0.30
_exptl_crystal_size_min 0.20
_refine_diff_density_max 0.37
_refine_diff_density_min -0.23
_refine_ls_extinction_method none
_refine_ls_goodness_of_fit_ref 1.03
_refine_ls_hydrogen_treatment mixed
_refine_ls_matrix_type full
_refine_ls_number_parameters 279
_refine_ls_number_reflns 4717
_refine_ls_number_restraints 2
_refine_ls_restrained_S_all 1.03
_refine_ls_R_factor_all 0.048
_refine_ls_R_factor_gt 0.039
_refine_ls_shift/su_max 0.001
_refine_ls_shift/su_mean 0.000
_refine_ls_structure_factor_coef Fsqd
_refine_ls_weighting_details 'calc w=1/[\s^2^(Fo^2^)+(0.0605P)^2^+0.67P] where P=(Fo^2^+2Fc^2^)/3'
_refine_ls_weighting_scheme calc
_refine_ls_wR_factor_gt 0.104
_refine_ls_wR_factor_ref 0.112
_reflns_number_gt 3928
_reflns_number_total 4717
_reflns_threshold_expression I>2\s(I)
_cod_data_source_file hb5662.cif
_cod_data_source_block I
_cod_original_sg_symbol_H-M 'P 21/n'
_cod_database_code 2227553
_cod_database_fobs_code 2227553

loop_
_symmetry_equiv_pos_as_xyz
'x, y, z'
'x+1/2, -y+1/2, z+1/2'
'-x, -y, -z'
'-x-1/2, y-1/2, -z-1/2'

loop_
_atom_site_type_symbol
_atom_site_label
_atom_site_fract_x
_atom_site_fract_y
_atom_site_fract_z
_atom_site_U_iso_or_equiv
_atom_site_adp_type
_atom_site_calc_flag
_atom_site_refinement_flags
_atom_site_occupancy
_atom_site_disorder_assembly
_atom_site_disorder_group
O O1 0.65593(7) 0.65589(10) 0.67564(5) 0.0159(2) Uani d D 1 . .
H H1o 0.6569(15) 0.594(2) 0.6365(9) 0.048(6) Uiso d D 1 . .
O O2 0.73862(7) 1.02234(10) 0.49100(5) 0.0170(2) Uani d . 1 . .
O O3 0.73479(7) 0.82683(11) 0.37346(5) 0.0170(2) Uani d D 1 . .
H H3o 0.7407(13) 0.8846(19) 0.4154(8) 0.036(5) Uiso d D 1 . .
O O4 0.63116(6) 0.46796(10) 0.55110(5) 0.0163(2) Uani d . 1 . .
O O5 0.99653(7) 0.53999(12) 0.35663(6) 0.0237(2) Uani d . 1 . .
O O6 1.13360(7) 0.63202(12) 0.40630(6) 0.0259(2) Uani d . 1 . .
N N1 1.04746(8) 0.61823(13) 0.40582(7) 0.0176(2) Uani d . 1 . .
C C1 0.71426(9) 0.83167(14) 0.58531(7) 0.0129(2) Uani d . 1 . .
C C2 0.67059(9) 0.79995(14) 0.65085(7) 0.0134(2) Uani d . 1 . .
C C3 0.63844(9) 0.92120(14) 0.70461(7) 0.0153(3) Uani d . 1 . .
H H3A 0.6898 0.9405 0.7493 0.018 Uiso calc R 1 . .
H H3B 0.5829 0.8817 0.7279 0.018 Uiso calc R 1 . .
C C4 0.61160(9) 1.07463(14) 0.66175(7) 0.0149(3) Uani d . 1 . .
C C5 0.69030(10) 1.11682(15) 0.61177(8) 0.0184(3) Uani d . 1 . .
H H5A 0.6701 1.2088 0.5788 0.022 Uiso calc R 1 . .
H H5B 0.7480 1.1453 0.6486 0.022 Uiso calc R 1 . .
C C6 0.71497(9) 0.98965(15) 0.55741(8) 0.0145(3) Uani d . 1 . .
C C7 0.51615(10) 1.05773(17) 0.60799(8) 0.0217(3) Uani d . 1 . .
H H7A 0.4669 1.0306 0.6409 0.032 Uiso calc R 1 . .
H H7B 0.5209 0.9761 0.5684 0.032 Uiso calc R 1 . .
H H7C 0.4997 1.1557 0.5803 0.032 Uiso calc R 1 . .
C C8 0.60339(10) 1.20199(15) 0.72332(8) 0.0187(3) Uani d . 1 . .
H H8A 0.5531 1.1754 0.7554 0.028 Uiso calc R 1 . .
H H8B 0.5880 1.3002 0.6955 0.028 Uiso calc R 1 . .
H H8C 0.6638 1.2121 0.7585 0.028 Uiso calc R 1 . .
C C9 0.76179(8) 0.70610(14) 0.54208(7) 0.0124(2) Uani d . 1 . .
H H9 0.7692 0.6185 0.5812 0.015 Uiso calc R 1 . .
C C10 0.70261(9) 0.63781(14) 0.46833(7) 0.0129(2) Uani d . 1 . .
C C11 0.69851(9) 0.69205(14) 0.39210(8) 0.0139(3) Uani d . 1 . .
C C12 0.65447(9) 0.60340(15) 0.31987(8) 0.0162(3) Uani d . 1 . .
H H12A 0.6947 0.6153 0.2767 0.019 Uiso calc R 1 . .
H H12B 0.5916 0.6487 0.3006 0.019 Uiso calc R 1 . .
C C13 0.64204(9) 0.43071(15) 0.33584(8) 0.0162(3) Uani d . 1 . .
C C14 0.59406(10) 0.41744(16) 0.41182(8) 0.0189(3) Uani d . 1 . .
H H14A 0.5281 0.4556 0.3999 0.023 Uiso calc R 1 . .
H H14B 0.5913 0.3070 0.4268 0.023 Uiso calc R 1 . .
C C15 0.64394(9) 0.50637(14) 0.48217(7) 0.0140(2) Uani d . 1 . .
C C16 0.57961(10) 0.35702(17) 0.26472(8) 0.0228(3) Uani d . 1 . .
H H16A 0.5718 0.2467 0.2752 0.034 Uiso calc R 1 . .
H H16B 0.6097 0.3698 0.2161 0.034 Uiso calc R 1 . .
H H16C 0.5174 0.4074 0.2573 0.034 Uiso calc R 1 . .
C C17 0.73790(10) 0.34775(15) 0.34742(8) 0.0201(3) Uani d . 1 . .
H H17A 0.7282 0.2378 0.3577 0.030 Uiso calc R 1 . .
H H17B 0.7786 0.3932 0.3931 0.030 Uiso calc R 1 . .
H H17C 0.7683 0.3592 0.2989 0.030 Uiso calc R 1 . .
C C18 0.86411(8) 0.74648(14) 0.53038(7) 0.0130(2) Uani d . 1 . .
C C19 0.91956(9) 0.84390(15) 0.58406(8) 0.0156(3) Uani d . 1 . .
H H19 0.8912 0.8949 0.6248 0.019 Uiso calc R 1 . .
C C20 1.01514(9) 0.86788(15) 0.57927(8) 0.0175(3) Uani d . 1 . .
H H20 1.0509 0.9350 0.6165 0.021 Uiso calc R 1 . .
C C21 1.05918(9) 0.79508(15) 0.52075(8) 0.0171(3) Uani d . 1 . .
H H21 1.1245 0.8105 0.5170 0.021 Uiso calc R 1 . .
C C22 1.00352(9) 0.69910(15) 0.46819(7) 0.0150(3) Uani d . 1 . .
C C23 0.90774(9) 0.67322(14) 0.47154(7) 0.0144(3) Uani d . 1 . .
H H23 0.8724 0.6062 0.4340 0.017 Uiso calc R 1 . .

loop_
_atom_site_aniso_label
_atom_site_aniso_U_11
_atom_site_aniso_U_22
_atom_site_aniso_U_33
_atom_site_aniso_U_12
_atom_site_aniso_U_13
_atom_site_aniso_U_23
O1 0.0196(5) 0.0135(4) 0.0154(4) -0.0009(4) 0.0058(4) 0.0015(3)
O2 0.0193(5) 0.0155(5) 0.0174(4) -0.0004(4) 0.0067(4) 0.0025(3)
O3 0.0208(5) 0.0146(4) 0.0161(5) -0.0015(4) 0.0048(4) 0.0019(4)
O4 0.0186(5) 0.0138(4) 0.0176(4) -0.0009(3) 0.0067(4) 0.0010(3)
O5 0.0225(5) 0.0281(5) 0.0216(5) 0.0016(4) 0.0070(4) -0.0041(4)
O6 0.0152(5) 0.0308(6) 0.0342(6) 0.0022(4) 0.0126(4) 0.0012(5)
N1 0.0169(6) 0.0171(5) 0.0204(6) 0.0040(4) 0.0078(4) 0.0052(4)
C1 0.0115(6) 0.0124(6) 0.0151(6) 0.0015(4) 0.0027(5) 0.0000(4)
C2 0.0113(6) 0.0141(6) 0.0146(6) 0.0008(5) 0.0012(4) 0.0017(5)
C3 0.0167(6) 0.0159(6) 0.0140(6) 0.0006(5) 0.0048(5) -0.0002(5)
C4 0.0151(6) 0.0155(6) 0.0142(6) 0.0017(5) 0.0029(5) -0.0015(5)
C5 0.0225(7) 0.0127(6) 0.0216(6) 0.0015(5) 0.0091(5) 0.0001(5)
C6 0.0113(6) 0.0149(6) 0.0176(6) 0.0000(5) 0.0035(5) 0.0001(5)
C7 0.0183(7) 0.0257(7) 0.0201(7) 0.0054(5) -0.0003(5) -0.0049(5)
C8 0.0190(6) 0.0175(6) 0.0198(6) 0.0019(5) 0.0042(5) -0.0034(5)
C9 0.0123(6) 0.0120(6) 0.0134(6) 0.0007(4) 0.0036(4) 0.0010(4)
C10 0.0106(5) 0.0126(6) 0.0158(6) 0.0013(5) 0.0029(5) -0.0004(5)
C11 0.0110(6) 0.0130(6) 0.0183(6) 0.0019(4) 0.0045(5) 0.0010(5)
C12 0.0159(6) 0.0179(6) 0.0149(6) 0.0005(5) 0.0021(5) 0.0010(5)
C13 0.0161(6) 0.0173(6) 0.0153(6) -0.0027(5) 0.0028(5) -0.0012(5)
C14 0.0181(6) 0.0199(7) 0.0194(6) -0.0062(5) 0.0051(5) -0.0017(5)
C15 0.0120(6) 0.0133(6) 0.0173(6) 0.0029(5) 0.0042(5) 0.0002(5)
C16 0.0231(7) 0.0258(7) 0.0191(7) -0.0059(6) 0.0012(5) -0.0037(6)
C17 0.0226(7) 0.0164(6) 0.0214(7) 0.0025(5) 0.0034(5) -0.0026(5)
C18 0.0118(6) 0.0134(6) 0.0145(6) 0.0019(5) 0.0036(5) 0.0047(4)
C19 0.0167(6) 0.0157(6) 0.0145(6) 0.0018(5) 0.0028(5) 0.0015(5)
C20 0.0162(6) 0.0170(6) 0.0185(6) -0.0020(5) -0.0005(5) 0.0020(5)
C21 0.0131(6) 0.0175(6) 0.0209(6) 0.0007(5) 0.0030(5) 0.0059(5)
C22 0.0142(6) 0.0145(6) 0.0173(6) 0.0039(5) 0.0058(5) 0.0049(5)
C23 0.0145(6) 0.0138(6) 0.0152(6) 0.0005(5) 0.0030(5) 0.0023(5)

loop_
_atom_type_symbol
_atom_type_description
_atom_type_scat_dispersion_real
_atom_type_scat_dispersion_imag
_atom_type_scat_source
C C 0.0033 0.0016 'International Tables Vol C Tables 4.2.6.8 and 6.1.1.4'
H H 0.0000 0.0000 'International Tables Vol C Tables 4.2.6.8 and 6.1.1.4'
N N 0.0061 0.0033 'International Tables Vol C Tables 4.2.6.8 and 6.1.1.4'
O O 0.0106 0.0060 'International Tables Vol C Tables 4.2.6.8 and 6.1.1.4'

loop_
_geom_angle_atom_site_label_1
_geom_angle_atom_site_label_2
_geom_angle_atom_site_label_3
_geom_angle_site_symmetry_1
_geom_angle_site_symmetry_3
_geom_angle
_geom_angle_publ_flag
C2 O1 H1o . . 109.0(14) ?
C11 O3 H3o . . 108.3(13) ?
O6 N1 O5 . . 123.66(11) ?
O6 N1 C22 . . 117.97(11) ?
O5 N1 C22 . . 118.36(11) ?
C2 C1 C6 . . 118.45(11) ?
C2 C1 C9 . . 121.69(11) ?
C6 C1 C9 . . 119.85(11) ?
O1 C2 C1 . . 123.08(11) ?
O1 C2 C3 . . 112.96(10) ?
C1 C2 C3 . . 123.90(11) ?
C2 C3 C4 . . 113.50(10) ?
C2 C3 H3A . . 108.9 ?
C4 C3 H3A . . 108.9 ?
C2 C3 H3B . . 108.9 ?
C4 C3 H3B . . 108.9 ?
H3A C3 H3B . . 107.7 ?
C8 C4 C5 . . 109.24(11) ?
C8 C4 C7 . . 109.03(11) ?
C5 C4 C7 . . 110.68(11) ?
C8 C4 C3 . . 109.97(10) ?
C5 C4 C3 . . 108.08(10) ?
C7 C4 C3 . . 109.83(11) ?
C6 C5 C4 . . 114.11(11) ?
C6 C5 H5A . . 108.7 ?
C4 C5 H5A . . 108.7 ?
C6 C5 H5B . . 108.7 ?
C4 C5 H5B . . 108.7 ?
H5A C5 H5B . . 107.6 ?
O2 C6 C1 . . 121.46(12) ?
O2 C6 C5 . . 119.71(11) ?
C1 C6 C5 . . 118.79(11) ?
C4 C7 H7A . . 109.5 ?
C4 C7 H7B . . 109.5 ?
H7A C7 H7B . . 109.5 ?
C4 C7 H7C . . 109.5 ?
H7A C7 H7C . . 109.5 ?
H7B C7 H7C . . 109.5 ?
C4 C8 H8A . . 109.5 ?
C4 C8 H8B . . 109.5 ?
H8A C8 H8B . . 109.5 ?
C4 C8 H8C . . 109.5 ?
H8A C8 H8C . . 109.5 ?
H8B C8 H8C . . 109.5 ?
C1 C9 C10 . . 115.85(10) ?
C1 C9 C18 . . 113.02(10) ?
C10 C9 C18 . . 114.39(10) ?
C1 C9 H9 . . 103.9 ?
C10 C9 H9 . . 103.9 ?
C18 C9 H9 . . 103.9 ?
C11 C10 C15 . . 118.08(11) ?
C11 C10 C9 . . 125.74(11) ?
C15 C10 C9 . . 116.15(10) ?
O3 C11 C10 . . 123.83(12) ?
O3 C11 C12 . . 112.91(11) ?
C10 C11 C12 . . 123.24(11) ?
C11 C12 C13 . . 113.65(10) ?
C11 C12 H12A . . 108.8 ?
C13 C12 H12A . . 108.8 ?
C11 C12 H12B . . 108.8 ?
C13 C12 H12B . . 108.8 ?
H12A C12 H12B . . 107.7 ?
C17 C13 C16 . . 108.50(11) ?
C17 C13 C12 . . 110.94(11) ?
C16 C13 C12 . . 109.71(11) ?
C17 C13 C14 . . 110.40(11) ?
C16 C13 C14 . . 110.16(11) ?
C12 C13 C14 . . 107.12(11) ?
C15 C14 C13 . . 113.70(11) ?
C15 C14 H14A . . 108.8 ?
C13 C14 H14A . . 108.8 ?
C15 C14 H14B . . 108.8 ?
C13 C14 H14B . . 108.8 ?
H14A C14 H14B . . 107.7 ?
O4 C15 C10 . . 121.35(12) ?
O4 C15 C14 . . 118.96(11) ?
C10 C15 C14 . . 119.65(11) ?
C13 C16 H16A . . 109.5 ?
C13 C16 H16B . . 109.5 ?
H16A C16 H16B . . 109.5 ?
C13 C16 H16C . . 109.5 ?
H16A C16 H16C . . 109.5 ?
H16B C16 H16C . . 109.5 ?
C13 C17 H17A . . 109.5 ?
C13 C17 H17B . . 109.5 ?
H17A C17 H17B . . 109.5 ?
C13 C17 H17C . . 109.5 ?
H17A C17 H17C . . 109.5 ?
H17B C17 H17C . . 109.5 ?
C23 C18 C19 . . 117.87(11) ?
C23 C18 C9 . . 120.68(11) ?
C19 C18 C9 . . 121.04(11) ?
C20 C19 C18 . . 121.57(12) ?
C20 C19 H19 . . 119.2 ?
C18 C19 H19 . . 119.2 ?
C19 C20 C21 . . 120.88(12) ?
C19 C20 H20 . . 119.6 ?
C21 C20 H20 . . 119.6 ?
C22 C21 C20 . . 116.90(12) ?
C22 C21 H21 . . 121.6 ?
C20 C21 H21 . . 121.6 ?
C21 C22 C23 . . 123.42(12) ?
C21 C22 N1 . . 118.75(11) ?
C23 C22 N1 . . 117.83(11) ?
C22 C23 C18 . . 119.37(12) ?
C22 C23 H23 . . 120.3 ?
C18 C23 H23 . . 120.3 ?

loop_
_geom_bond_atom_site_label_1
_geom_bond_atom_site_label_2
_geom_bond_site_symmetry_2
_geom_bond_distance
_geom_bond_publ_flag
O1 C2 . 1.3395(15) ?
O1 H1o . 0.851(9) ?
O2 C6 . 1.2436(15) ?
O3 C11 . 1.3299(15) ?
O3 H3o . 0.860(9) ?
O4 C15 . 1.2443(15) ?
O5 N1 . 1.2275(15) ?
O6 N1 . 1.2308(14) ?
N1 C22 . 1.4704(16) ?
C1 C2 . 1.3662(17) ?
C1 C6 . 1.4456(17) ?
C1 C9 . 1.5169(16) ?
C2 C3 . 1.4971(17) ?
C3 C4 . 1.5341(17) ?
C3 H3A . 0.9900 ?
C3 H3B . 0.9900 ?
C4 C8 . 1.5282(17) ?
C4 C5 . 1.5337(18) ?
C4 C7 . 1.5340(18) ?
C5 C6 . 1.5029(17) ?
C5 H5A . 0.9900 ?
C5 H5B . 0.9900 ?
C7 H7A . 0.9800 ?
C7 H7B . 0.9800 ?
C7 H7C . 0.9800 ?
C8 H8A . 0.9800 ?
C8 H8B . 0.9800 ?
C8 H8C . 0.9800 ?
C9 C10 . 1.5223(17) ?
C9 C18 . 1.5360(16) ?
C9 H9 . 1.0000 ?
C10 C11 . 1.3607(17) ?
C10 C15 . 1.4481(17) ?
C11 C12 . 1.5014(18) ?
C12 C13 . 1.5323(18) ?
C12 H12A . 0.9900 ?
C12 H12B . 0.9900 ?
C13 C17 . 1.5304(18) ?
C13 C16 . 1.5303(18) ?
C13 C14 . 1.5343(18) ?
C14 C15 . 1.5072(18) ?
C14 H14A . 0.9900 ?
C14 H14B . 0.9900 ?
C16 H16A . 0.9800 ?
C16 H16B . 0.9800 ?
C16 H16C . 0.9800 ?
C17 H17A . 0.9800 ?
C17 H17B . 0.9800 ?
C17 H17C . 0.9800 ?
C18 C23 . 1.3913(17) ?
C18 C19 . 1.3988(18) ?
C19 C20 . 1.3893(18) ?
C19 H19 . 0.9500 ?
C20 C21 . 1.3886(19) ?
C20 H20 . 0.9500 ?
C21 C22 . 1.3821(19) ?
C21 H21 . 0.9500 ?
C22 C23 . 1.3902(18) ?
C23 H23 . 0.9500 ?

loop_
_geom_hbond_atom_site_label_D
_geom_hbond_atom_site_label_H
_geom_hbond_atom_site_label_A
_geom_hbond_site_symmetry_A
_geom_hbond_distance_DH
_geom_hbond_distance_HA
_geom_hbond_distance_DA
_geom_hbond_angle_DHA
O1 H1o O4 . 0.851(9) 1.802(10) 2.6392(13) 167(2)
O3 H3o O2 . 0.860(9) 1.747(10) 2.5985(13) 170.3(19)
C5 H5a O4 1_565 0.99 2.34 3.2781(16) 158
C9 H9 O6 3_766 1.00 2.56 3.3431(16) 135
C21 H21 O2 3_776 0.95 2.44 3.3121(16) 152

loop_
_geom_torsion_atom_site_label_1
_geom_torsion_atom_site_label_2
_geom_torsion_atom_site_label_3
_geom_torsion_atom_site_label_4
_geom_torsion_site_symmetry_1
_geom_torsion_site_symmetry_2
_geom_torsion_site_symmetry_3
_geom_torsion_site_symmetry_4
_geom_torsion
_geom_torsion_publ_flag
C6 C1 C2 O1 . . . . 171.69(11) ?
C9 C1 C2 O1 . . . . -8.61(19) ?
C6 C1 C2 C3 . . . . -11.38(18) ?
C9 C1 C2 C3 . . . . 168.32(11) ?
O1 C2 C3 C4 . . . . -153.63(11) ?
C1 C2 C3 C4 . . . . 29.16(17) ?
C2 C3 C4 C8 . . . . -166.16(11) ?
C2 C3 C4 C5 . . . . -46.99(14) ?
C2 C3 C4 C7 . . . . 73.84(14) ?
C8 C4 C5 C6 . . . . 171.38(11) ?
C7 C4 C5 C6 . . . . -68.56(14) ?
C3 C4 C5 C6 . . . . 51.74(14) ?
C2 C1 C6 O2 . . . . -167.47(12) ?
C9 C1 C6 O2 . . . . 12.83(18) ?
C2 C1 C6 C5 . . . . 15.06(18) ?
C9 C1 C6 C5 . . . . -164.65(11) ?
C4 C5 C6 O2 . . . . 145.36(12) ?
C4 C5 C6 C1 . . . . -37.13(16) ?
C2 C1 C9 C10 . . . . 96.76(14) ?
C6 C1 C9 C10 . . . . -83.54(14) ?
C2 C1 C9 C18 . . . . -128.46(12) ?
C6 C1 C9 C18 . . . . 51.23(15) ?
C1 C9 C10 C11 . . . . 88.93(15) ?
C18 C9 C10 C11 . . . . -45.23(16) ?
C1 C9 C10 C15 . . . . -89.18(13) ?
C18 C9 C10 C15 . . . . 136.66(11) ?
C15 C10 C11 O3 . . . . 167.35(11) ?
C9 C10 C11 O3 . . . . -10.7(2) ?
C15 C10 C11 C12 . . . . -14.28(18) ?
C9 C10 C11 C12 . . . . 167.64(11) ?
O3 C11 C12 C13 . . . . 160.99(11) ?
C10 C11 C12 C13 . . . . -17.54(17) ?
C11 C12 C13 C17 . . . . -71.32(14) ?
C11 C12 C13 C16 . . . . 168.81(11) ?
C11 C12 C13 C14 . . . . 49.24(14) ?
C17 C13 C14 C15 . . . . 68.28(14) ?
C16 C13 C14 C15 . . . . -171.90(11) ?
C12 C13 C14 C15 . . . . -52.62(14) ?
C11 C10 C15 O4 . . . . -167.09(11) ?
C9 C10 C15 O4 . . . . 11.17(17) ?
C11 C10 C15 C14 . . . . 10.51(18) ?
C9 C10 C15 C14 . . . . -171.23(11) ?
C13 C14 C15 O4 . . . . -157.72(12) ?
C13 C14 C15 C10 . . . . 24.63(17) ?
C1 C9 C18 C23 . . . . -159.11(11) ?
C10 C9 C18 C23 . . . . -23.66(16) ?
C1 C9 C18 C19 . . . . 28.36(16) ?
C10 C9 C18 C19 . . . . 163.81(11) ?
C23 C18 C19 C20 . . . . 0.13(18) ?
C9 C18 C19 C20 . . . . 172.86(11) ?
C18 C19 C20 C21 . . . . -0.2(2) ?
C19 C20 C21 C22 . . . . 0.12(19) ?
C20 C21 C22 C23 . . . . -0.03(19) ?
C20 C21 C22 N1 . . . . -179.31(11) ?
O6 N1 C22 C21 . . . . 4.50(17) ?
O5 N1 C22 C21 . . . . -176.02(11) ?
O6 N1 C22 C23 . . . . -174.82(11) ?
O5 N1 C22 C23 . . . . 4.65(17) ?
C21 C22 C23 C18 . . . . -0.02(19) ?
N1 C22 C23 C18 . . . . 179.27(11) ?
C19 C18 C23 C22 . . . . -0.03(18) ?
C9 C18 C23 C22 . . . . -172.79(11) ?

loop_
_cod_related_entry_id
_cod_related_entry_database
_cod_related_entry_code
1 ChemSpider 3186889
